data_1572813
loop_
_publ_author_name
'Zuo, Dongjie'
'Guo, Huifang'
'Xu, Qinghua'
'He, Ayisha'
'Li, Zilin'
'Li, Simin'
'Shen, Hui'

_publ_section_title
;
 N-Heterocyclic carbene-stabilized gold-copper nanoclusters: synthesis,
 bonding and mechanochromism.
;
_journal_issue 43
_journal_name_full Nanoscale
_journal_page_first 20228
_journal_page_last 20234
_journal_paper_doi 10.1039/d4nr03320e
_journal_volume 16
_journal_year 2024
_chemical_formula_moiety 'C53 H44 Au3.1 Cu0.9 N4'
_chemical_formula_sum 'C53 H44 Au3.1 Cu0.9 N4'
_chemical_formula_weight 1404.70
_space_group_crystal_system monoclinic
_space_group_IT_number 14
_space_group_name_Hall '-P 2ybc'
_space_group_name_H-M_alt 'P 1 21/c 1'
_atom_sites_solution_hydrogens geom
_atom_sites_solution_primary dual
_audit_creation_date 2023-10-30
_audit_creation_method
;
Olex2 1.3
(compiled 2020.11.12 svn.r5f609507 for OlexSys, GUI svn.r6408)
;
_audit_update_record
;
2023-11-17 deposited with the CCDC.	2024-10-07 downloaded from the CCDC.
;
_cell_angle_alpha 90
_cell_angle_beta 100.2160(10)
_cell_angle_gamma 90
_cell_formula_units_Z 4
_cell_length_a 11.30910(10)
_cell_length_b 15.7826(2)
_cell_length_c 25.6534(2)
_cell_measurement_reflns_used 22252
_cell_measurement_temperature 100.00(10)
_cell_measurement_theta_max 74.6340
_cell_measurement_theta_min 3.4920
_cell_volume 4506.21(8)
_computing_cell_refinement 'CrysAlisPro 1.171.43.92a (Rigaku OD, 2023)'
_computing_data_collection 'CrysAlisPro system (CCD 43.92a 64-bit (release 05-10-2023))'
_computing_data_reduction 'CrysAlisPro 1.171.43.92a (Rigaku OD, 2023)'
_computing_molecular_graphics 'Olex2 1.3 (Dolomanov et al., 2009)'
_computing_publication_material 'Olex2 1.3 (Dolomanov et al., 2009)'
_computing_structure_refinement 'SHELXL 2018/3 (Sheldrick, 2015)'
_computing_structure_solution 'SHELXT 2018/2 (Sheldrick, 2018)'
_diffrn_ambient_environment N~2~
_diffrn_ambient_temperature 100.00(10)
_diffrn_detector 'Hybrid Pixel Array Detector'
_diffrn_detector_area_resol_mean 10.0000
_diffrn_detector_type HyPix
_diffrn_measured_fraction_theta_full 0.998
_diffrn_measured_fraction_theta_max 0.954
_diffrn_measurement_details
;
List of Runs (angles in degrees, time in seconds):

  # Type    Start    End  Width  t~exp~   \w     \q     \k     \f   Frames
#--------------------------------------------------------------------------
  1  \w     53.00  98.00   0.50    0.24    --  106.44-125.00-150.00   90
  2  \w     45.00  98.00   0.50    0.24    --  106.44 -95.00  30.00  106
  3  \w     45.00 100.00   0.50    0.24    --  106.44 -92.00 109.00  110
  4  \w     42.00  78.00   0.50    0.06    --   42.49 -92.00 109.00   72
  5  \w    -26.00  37.00   0.50    0.06    --   42.49 -92.00 109.00  126
  6  \w     32.00  67.00   0.50    0.24    --  106.44 -61.00   0.00   70
  7  \w     35.00  73.00   0.50    0.24    --  106.44 -61.00  30.00   76
  8  \w     35.00  72.00   0.50    0.24    --  106.44 -61.00 -60.00   74
  9  \w     34.00 106.00   0.50    0.24    --  106.44 -77.00 -90.00  144
 10  \w     38.00  67.00   0.50    0.24    --  106.44 -61.00-180.00   58
 11  \w     93.00 155.00   0.50    0.24    --  106.44  92.00-137.00  124
 12  \w    -24.00  37.00   0.50    0.06    --  -42.49  19.00 150.00  122
 13  \w    -22.00  37.00   0.50    0.06    --  -42.49  19.00-150.00  118
 14  \w     -4.00  22.00   0.50    0.06    --  -42.49  19.00-180.00   52
 15  \w    -77.00  29.00   0.50    0.06    --  -42.49  92.00-137.00  212
 16  \w    -81.00 -27.00   0.50    0.24    --  -99.00 125.00-120.00  108
 17  \w    -86.00 -60.00   0.50    0.24    --  -99.00  92.00-137.00   52
 18  \w    -66.00 -26.00   0.50    0.24    --  -99.00  61.00-180.00   80
 19  \w    -49.00 -24.00   0.50    0.24    --  -99.00  45.00-180.00   50
 20  \w    -49.00 -23.00   0.50    0.24    --  -99.00  45.00-150.00   52
 21  \w    -49.00 -24.00   0.50    0.24    --  -99.00  45.00-120.00   50
 22  \w    -49.00 -23.00   0.50    0.24    --  -99.00  45.00 -30.00   52
 23  \w    -48.00 -23.00   0.50    0.24    --  -99.00  45.00   0.00   50
 24  \w    -49.00 -24.00   0.50    0.24    --  -99.00  45.00  60.00   50
 25  \w    -49.00 -23.00   0.50    0.24    --  -99.00  45.00  90.00   52
 26  \w    -49.00 -24.00   0.50    0.24    --  -99.00  45.00 150.00   50
 27  \w   -172.00-110.00   0.50    0.24    --  -99.00 -92.00 109.00  124
;
_diffrn_measurement_device 'four-circle diffractometer'
_diffrn_measurement_device_type 'XtaLAB Synergy R, DW system, HyPix'
_diffrn_measurement_method '\w scans'
_diffrn_orient_matrix_type 'CrysAlisPro convention (1999,Acta A55,543-557)'
_diffrn_orient_matrix_UB_11 0.0313738000
_diffrn_orient_matrix_UB_12 0.0873159000
_diffrn_orient_matrix_UB_13 -0.0207055000
_diffrn_orient_matrix_UB_21 -0.0725802000
_diffrn_orient_matrix_UB_22 -0.0216892000
_diffrn_orient_matrix_UB_23 -0.0550447000
_diffrn_orient_matrix_UB_31 -0.1135920000
_diffrn_orient_matrix_UB_32 0.0378970000
_diffrn_orient_matrix_UB_33 0.0162670000
_diffrn_radiation_monochromator mirror
_diffrn_radiation_probe x-ray
_diffrn_radiation_type 'Cu K\a'
_diffrn_radiation_wavelength 1.54184
_diffrn_reflns_av_R_equivalents 0.0371
_diffrn_reflns_av_unetI/netI 0.0336
_diffrn_reflns_Laue_measured_fraction_full 0.998
_diffrn_reflns_Laue_measured_fraction_max 0.954
_diffrn_reflns_limit_h_max 7
_diffrn_reflns_limit_h_min -14
_diffrn_reflns_limit_k_max 19
_diffrn_reflns_limit_k_min -16
_diffrn_reflns_limit_l_max 31
_diffrn_reflns_limit_l_min -32
_diffrn_reflns_number 29993
_diffrn_reflns_point_group_measured_fraction_full 0.998
_diffrn_reflns_point_group_measured_fraction_max 0.954
_diffrn_reflns_theta_full 67.684
_diffrn_reflns_theta_max 75.033
_diffrn_reflns_theta_min 3.302
_diffrn_source 'Rotating-anode X-ray tube'
_diffrn_source_type 'Rigaku (Cu) X-ray Source'
_exptl_absorpt_coefficient_mu 19.333
_exptl_absorpt_correction_T_max 1.00000
_exptl_absorpt_correction_T_min 0.32705
_exptl_absorpt_correction_type multi-scan
_exptl_absorpt_process_details
;
CrysAlisPro 1.171.43.92a (Rigaku Oxford Diffraction, 2023)
Empirical absorption correction using spherical harmonics,
implemented in SCALE3 ABSPACK scaling algorithm.
;
_exptl_crystal_colour orange
_exptl_crystal_colour_primary orange
_exptl_crystal_density_diffrn 2.071
_exptl_crystal_description block
_exptl_crystal_F_000 2644
_refine_diff_density_max 2.270
_refine_diff_density_min -2.367
_refine_diff_density_rms 0.165
_refine_ls_extinction_method none
_refine_ls_goodness_of_fit_ref 1.036
_refine_ls_hydrogen_treatment constr
_refine_ls_matrix_type full
_refine_ls_number_parameters 554
_refine_ls_number_reflns 8861
_refine_ls_number_restraints 48
_refine_ls_restrained_S_all 1.037
_refine_ls_R_factor_all 0.0377
_refine_ls_R_factor_gt 0.0329
_refine_ls_shift/su_max 0.002
_refine_ls_shift/su_mean 0.000
_refine_ls_structure_factor_coef Fsqd
_refine_ls_weighting_details 'w=1/[\s^2^(Fo^2^)+(0.0363P)^2^+30.9860P] where P=(Fo^2^+2Fc^2^)/3'
_refine_ls_weighting_scheme calc
_refine_ls_wR_factor_gt 0.0830
_refine_ls_wR_factor_ref 0.0853
_reflns_Friedel_coverage 0.000
_reflns_number_gt 8076
_reflns_number_total 8861
_reflns_threshold_expression 'I > 2\s(I)'
_cod_data_source_file d4nr03320e3.cif
_cod_data_source_block zdj-au3cu-xqh_auto
_cod_depositor_comments 'Adding full bibliography for 1572813.cif.'
_cod_original_formula_sum 'C53 H44 Au3.10 Cu0.90 N4'
_cod_database_code 1572813
_shelx_shelxl_version_number 2018/3
_shelx_space_group_comment
;
The symmetry employed for this shelxl refinement is uniquely defined
by the following loop, which should always be used as a source of
symmetry information in preference to the above space-group names.
They are only intended as comments.
;
_reflns_odcompleteness_completeness 99.89
_reflns_odcompleteness_iscentric 1
_reflns_odcompleteness_theta 66.97
_olex2_refinement_description
;
1. Fixed Uiso
 At 1.2 times of:
  All C(H) groups, All C(H,H) groups
 At 1.5 times of:
  All C(H,H,H) groups
2. Shared sites
{Au04, Cu04}
3. Uiso/Uaniso restraints and constraints
Uanis(C00U) \\sim Ueq, Uanis(C01K) \\sim Ueq, Uanis(C01N) \\sim Ueq,
Uanis(C01L) \\sim Ueq, Uanis(C00E) \\sim Ueq, Uanis(C010) \\sim Ueq,
Uanis(C00K) \\sim Ueq, Uanis(C00F) \\sim Ueq: with sigma of 0.01 and sigma for
terminal atoms of 0.01
Uanis(Au04) = Uanis(Cu04)
4. Others
 Fixed Sof: Au04(0.1) Cu04(0.9)
5.a Ternary CH refined with riding coordinates:
 C00I(H00I), C015(H015)
5.b Secondary CH2 refined with riding coordinates:
 C00V(H00E,H00F)
5.c Aromatic/amide H refined with riding coordinates:
 C00A(H00A), C00J(H00J), C00O(H00O), C00S(H00S), C00T(H00T), C00U(H00U),
 C00W(H00W), C00X(H00X), C00Z(H00Z), C010(H010), C013(H013), C014(H014),
 C016(H016), C017(H017), C019(H019), C01C(H01G), C01D(H01H), C01E(H01I),
 C01F(H01J), C01G(H01K), C01H(H01L), C01I(H01M), C01K(H01Q), C01L(H01R),
 C01M(H01S), C01N(H01T), C01O(H01U), C01P(H01V)
5.d Idealised Me refined as rotating group:
 C00P(H00B,H00C,H00D), C01A(H01A,H01B,H01C), C01B(H01D,H01E,H01F), C01J(H01N,
 H01O,H01P)
;
_olex2_submission_special_instructions 'No special instructions were received'
_oxdiff_exptl_absorpt_empirical_details
;
Empirical correction (ABSPACK) includes:
- Absorption correction using spherical harmonics
- Frame scaling
;
_oxdiff_exptl_absorpt_empirical_full_max 2.962
_oxdiff_exptl_absorpt_empirical_full_min 0.623

loop_
_space_group_symop_operation_xyz
'x, y, z'
'-x, y+1/2, -z+1/2'
'-x, -y, -z'
'x, -y-1/2, z-1/2'

loop_
_atom_site_label
_atom_site_type_symbol
_atom_site_fract_x
_atom_site_fract_y
_atom_site_fract_z
_atom_site_U_iso_or_equiv
_atom_site_adp_type
_atom_site_occupancy
_atom_site_site_symmetry_order
_atom_site_calc_flag
_atom_site_refinement_flags_posn
_atom_site_refinement_flags_adp
_atom_site_refinement_flags_occupancy
_atom_site_disorder_assembly
_atom_site_disorder_group
Au01 Au 0.54947(2) 0.57260(2) 0.66965(2) 0.02323(7) Uani 1 1 d . . . . .
Au02 Au 0.35698(2) 0.49472(2) 0.57975(2) 0.02383(7) Uani 1 1 d . . . . .
Au03 Au 0.17300(2) 0.59737(2) 0.64946(2) 0.02872(7) Uani 1 1 d . . . . .
Au04 Au 0.36146(8) 0.67330(6) 0.60187(3) 0.04004(19) Uani 0.1 1 d . . P A 1
N005 N 0.5333(4) 0.3859(3) 0.69102(18) 0.0220(9) Uani 1 1 d . . . . .
N006 N 0.3210(4) 0.3609(3) 0.66203(19) 0.0230(10) Uani 1 1 d . . . . .
N007 N 0.6988(4) 0.4139(3) 0.66292(19) 0.0239(10) Uani 1 1 d . . . . .
N008 N 0.1954(4) 0.3456(3) 0.5883(2) 0.0257(10) Uani 1 1 d . . . . .
C009 C 0.5986(5) 0.4495(4) 0.6733(2) 0.0258(12) Uani 1 1 d . . . . .
C00A C 0.2411(6) 0.2421(4) 0.7132(3) 0.0319(13) Uani 1 1 d . . . . .
H00A H 0.294406 0.249813 0.745927 0.038 Uiso 1 1 calc R U . . .
C00B C 0.2467(5) 0.2934(4) 0.6699(2) 0.0265(12) Uani 1 1 d . . . . .
C00C C 0.7005(5) 0.3275(4) 0.6749(2) 0.0226(11) Uani 1 1 d . . . . .
C00D C 0.1827(5) 0.8155(5) 0.5287(3) 0.0327(14) Uani 1 1 d . . . . .
C00E C 0.4142(6) 0.8502(4) 0.6671(2) 0.0279(13) Uani 1 1 d . U . . .
C00F C 0.5005(5) 0.6936(4) 0.6678(2) 0.0253(12) Uani 1 1 d . U . . .
C00G C 0.4209(6) 0.5930(4) 0.5439(2) 0.0264(12) Uani 1 1 d . . . . .
C00H C 0.2868(5) 0.3939(4) 0.6122(2) 0.0242(12) Uani 1 1 d . . . . .
C00I C 0.7927(5) 0.4588(4) 0.6395(2) 0.0276(12) Uani 1 1 d . . . . .
H00I H 0.858614 0.417177 0.637712 0.033 Uiso 1 1 calc R U . . .
C00J C 0.5210(6) 0.7293(4) 0.4494(2) 0.0292(13) Uani 1 1 d . . . . .
H00J H 0.499334 0.680751 0.427939 0.035 Uiso 1 1 calc R U . . .
C00K C 0.4548(5) 0.7634(4) 0.6640(2) 0.0237(11) Uani 1 1 d . U . . .
C00L C 0.5948(5) 0.3093(4) 0.6930(2) 0.0233(11) Uani 1 1 d . . . . .
C00M C 0.1446(5) 0.4680(4) 0.7416(3) 0.0307(13) Uani 1 1 d . . . . .
C00N C 0.5090(5) 0.7283(4) 0.5023(2) 0.0272(12) Uani 1 1 d . . . . .
C00O C 0.1547(7) 0.1794(5) 0.7069(3) 0.0398(16) Uani 1 1 d . . . . .
H00O H 0.148444 0.143359 0.735888 0.048 Uiso 1 1 calc R U . . .
C00P C 0.8470(6) 0.5316(4) 0.6746(3) 0.0365(15) Uani 1 1 d . . . . .
H00B H 0.919249 0.552136 0.662369 0.055 Uiso 1 1 calc R U . . .
H00C H 0.868445 0.511888 0.711242 0.055 Uiso 1 1 calc R U . . .
H00D H 0.788391 0.577712 0.672651 0.055 Uiso 1 1 calc R U . . .
C00Q C 0.1170(5) 0.4098(4) 0.7808(3) 0.0286(13) Uani 1 1 d . . . . .
C00R C 0.1754(5) 0.6874(4) 0.5947(3) 0.0316(14) Uani 1 1 d . . . . .
C00S C 0.7874(5) 0.2640(4) 0.6730(3) 0.0295(13) Uani 1 1 d . . . . .
H00S H 0.857803 0.274678 0.658595 0.035 Uiso 1 1 calc R U . . .
C00T C 0.0811(6) 0.2189(4) 0.6156(3) 0.0354(14) Uani 1 1 d . . . . .
H00T H 0.027983 0.210679 0.582885 0.042 Uiso 1 1 calc R U . . .
C00U C 0.3026(7) 0.8681(5) 0.6813(3) 0.0373(15) Uani 1 1 d . U . . .
H00U H 0.251139 0.823692 0.688441 0.045 Uiso 1 1 calc R U . . .
C00V C 0.4139(5) 0.3972(4) 0.7030(2) 0.0272(12) Uani 1 1 d . . . . .
H00E H 0.398114 0.458446 0.706496 0.033 Uiso 1 1 calc R U . . .
H00F H 0.409841 0.369905 0.737422 0.033 Uiso 1 1 calc R U . . .
C00W C 0.5709(6) 0.2301(4) 0.7113(2) 0.0280(12) Uani 1 1 d . . . . .
H00W H 0.497318 0.218244 0.722829 0.034 Uiso 1 1 calc R U . . .
C00X C 0.5941(7) 0.8731(5) 0.4582(3) 0.0394(16) Uani 1 1 d . . . . .
H00X H 0.623428 0.922132 0.443102 0.047 Uiso 1 1 calc R U . . .
C00Y C 0.1662(5) 0.2828(4) 0.6215(2) 0.0265(12) Uani 1 1 d . . . . .
C00Z C 0.6591(6) 0.1682(4) 0.7120(3) 0.0314(13) Uani 1 1 d . . . . .
H00Z H 0.646905 0.113551 0.725638 0.038 Uiso 1 1 calc R U . . .
C010 C 0.4886(7) 0.9166(4) 0.6563(3) 0.0380(15) Uani 1 1 d . U . . .
H010 H 0.563926 0.904759 0.646417 0.046 Uiso 1 1 calc R U . . .
C011 C 0.1609(6) 0.5145(4) 0.7067(3) 0.0308(13) Uani 1 1 d . . . . .
C012 C 0.4601(5) 0.6549(4) 0.5256(2) 0.0272(12) Uani 1 1 d . . . . .
C013 C 0.0304(6) 0.3465(5) 0.7664(3) 0.0390(16) Uani 1 1 d . . . . .
H013 H -0.010476 0.343701 0.730697 0.047 Uiso 1 1 calc R U . . .
C014 C 0.7650(6) 0.1854(4) 0.6932(3) 0.0340(14) Uani 1 1 d . . . . .
H014 H 0.823396 0.141886 0.694201 0.041 Uiso 1 1 calc R U . . .
C015 C 0.1285(6) 0.3652(5) 0.5342(2) 0.0332(14) Uani 1 1 d . . . . .
H015 H 0.170421 0.414455 0.521133 0.040 Uiso 1 1 calc R U . . .
C016 C 0.5648(6) 0.8010(5) 0.4277(3) 0.0351(14) Uani 1 1 d . . . . .
H016 H 0.574643 0.800571 0.391724 0.042 Uiso 1 1 calc R U . . .
C017 C 0.2218(6) 0.8062(5) 0.4804(3) 0.0404(16) Uani 1 1 d . . . . .
H017 H 0.247106 0.752182 0.470212 0.048 Uiso 1 1 calc R U . . .
C018 C 0.1839(6) 0.7443(4) 0.5642(3) 0.0324(14) Uani 1 1 d . . . . .
C019 C 0.1469(7) 0.8960(5) 0.5435(3) 0.0450(17) Uani 1 1 d . . . . .
H019 H 0.121934 0.903483 0.576650 0.054 Uiso 1 1 calc R U . . .
C01A C 0.0031(6) 0.3950(5) 0.5372(3) 0.0406(16) Uani 1 1 d . . . . .
H01A H -0.040088 0.407536 0.501421 0.061 Uiso 1 1 calc R U . . .
H01B H 0.007493 0.446262 0.558973 0.061 Uiso 1 1 calc R U . . .
H01C H -0.039516 0.350505 0.553045 0.061 Uiso 1 1 calc R U . . .
C01B C 0.7422(7) 0.4849(5) 0.5836(3) 0.0427(17) Uani 1 1 d . . . . .
H01D H 0.678839 0.527181 0.583974 0.064 Uiso 1 1 calc R U . . .
H01E H 0.708460 0.435241 0.563332 0.064 Uiso 1 1 calc R U . . .
H01F H 0.806231 0.509333 0.567169 0.064 Uiso 1 1 calc R U . . .
C01C C 0.5802(7) 0.8730(5) 0.5105(3) 0.0441(17) Uani 1 1 d . . . . .
H01G H 0.598976 0.922488 0.531493 0.053 Uiso 1 1 calc R U . . .
C01D C 0.0758(6) 0.1674(5) 0.6586(3) 0.0400(16) Uani 1 1 d . . . . .
H01H H 0.017933 0.123272 0.655528 0.048 Uiso 1 1 calc R U . . .
C01E C 0.1742(8) 0.4112(5) 0.8333(3) 0.0481(19) Uani 1 1 d . . . . .
H01I H 0.232635 0.453681 0.844638 0.058 Uiso 1 1 calc R U . . .
C01F C 0.0621(7) 0.2901(5) 0.8535(3) 0.0466(18) Uani 1 1 d . . . . .
H01J H 0.044486 0.249140 0.878168 0.056 Uiso 1 1 calc R U . . .
C01G C 0.0029(6) 0.2883(5) 0.8023(3) 0.0392(16) Uani 1 1 d . . . . .
H01K H -0.057429 0.246907 0.791521 0.047 Uiso 1 1 calc R U . . .
C01H C 0.5391(7) 0.8010(4) 0.5327(3) 0.0373(15) Uani 1 1 d . . . . .
H01L H 0.531289 0.801277 0.568984 0.045 Uiso 1 1 calc R U . . .
C01I C 0.2238(8) 0.8756(6) 0.4470(3) 0.052(2) Uani 1 1 d . . . . .
H01M H 0.250640 0.869201 0.414210 0.063 Uiso 1 1 calc R U . . .
C01J C 0.1369(7) 0.2931(5) 0.4963(3) 0.0450(18) Uani 1 1 d . . . . .
H01N H 0.096816 0.242981 0.507456 0.068 Uiso 1 1 calc R U . . .
H01O H 0.221619 0.280017 0.496223 0.068 Uiso 1 1 calc R U . . .
H01P H 0.097866 0.309631 0.460527 0.068 Uiso 1 1 calc R U . . .
C01K C 0.2690(8) 0.9523(6) 0.6847(3) 0.051(2) Uani 1 1 d . U . . .
H01Q H 0.193594 0.965475 0.694094 0.062 Uiso 1 1 calc R U . . .
C01L C 0.4516(9) 0.9997(5) 0.6603(3) 0.053(2) Uani 1 1 d . U . . .
H01R H 0.501702 1.044883 0.652947 0.063 Uiso 1 1 calc R U . . .
C01M C 0.1479(9) 0.9637(6) 0.5100(4) 0.060(2) Uani 1 1 d . . . . .
H01S H 0.121912 1.017719 0.519740 0.072 Uiso 1 1 calc R U . . .
C01N C 0.3436(9) 1.0168(5) 0.6746(3) 0.055(2) Uani 1 1 d . U . . .
H01T H 0.319554 1.073992 0.677617 0.066 Uiso 1 1 calc R U . . .
C01O C 0.1481(9) 0.3519(6) 0.8694(3) 0.062(2) Uani 1 1 d . . . . .
H01U H 0.188978 0.353681 0.905116 0.074 Uiso 1 1 calc R U . . .
C01P C 0.1866(9) 0.9535(6) 0.4620(4) 0.063(3) Uani 1 1 d . . . . .
H01V H 0.187504 1.000816 0.439203 0.075 Uiso 1 1 calc R U . . .
Cu04 Cu 0.36146(8) 0.67330(6) 0.60187(3) 0.04004(19) Uani 0.9 1 d . . P A 2

loop_
_atom_site_aniso_label
_atom_site_aniso_U_11
_atom_site_aniso_U_22
_atom_site_aniso_U_33
_atom_site_aniso_U_23
_atom_site_aniso_U_13
_atom_site_aniso_U_12
Au01 0.02401(12) 0.02105(12) 0.02429(12) -0.00258(9) 0.00337(9) 0.00280(9)
Au02 0.02804(13) 0.02492(13) 0.01891(12) -0.00035(8) 0.00522(9) -0.00136(9)
Au03 0.02666(13) 0.02853(14) 0.03254(14) -0.00003(10) 0.00951(10) -0.00145(10)
Au04 0.0420(4) 0.0407(5) 0.0377(4) -0.0007(4) 0.0079(3) -0.0001(4)
N005 0.027(2) 0.020(2) 0.020(2) -0.0005(18) 0.0053(18) 0.0032(19)
N006 0.025(2) 0.025(2) 0.020(2) -0.0005(18) 0.0067(18) -0.0004(19)
N007 0.027(2) 0.023(2) 0.022(2) -0.0037(19) 0.0053(19) 0.0028(19)
N008 0.024(2) 0.027(3) 0.025(2) -0.003(2) 0.0026(19) -0.001(2)
C009 0.025(3) 0.030(3) 0.021(3) -0.004(2) 0.002(2) 0.001(2)
C00A 0.029(3) 0.034(3) 0.034(3) 0.004(3) 0.010(3) 0.004(3)
C00B 0.025(3) 0.024(3) 0.031(3) 0.000(2) 0.009(2) 0.005(2)
C00C 0.025(3) 0.024(3) 0.017(2) -0.001(2) 0.000(2) 0.004(2)
C00D 0.020(3) 0.042(4) 0.034(3) 0.004(3) -0.003(2) -0.003(3)
C00E 0.042(3) 0.023(3) 0.017(3) -0.001(2) 0.001(2) 0.004(2)
C00F 0.022(3) 0.031(3) 0.021(3) -0.003(2) 0.000(2) -0.004(2)
C00G 0.032(3) 0.029(3) 0.019(3) -0.003(2) 0.007(2) -0.002(2)
C00H 0.024(3) 0.029(3) 0.021(3) -0.002(2) 0.008(2) 0.005(2)
C00I 0.024(3) 0.028(3) 0.031(3) 0.000(2) 0.006(2) 0.001(2)
C00J 0.034(3) 0.027(3) 0.027(3) -0.001(2) 0.007(2) 0.003(3)
C00K 0.026(3) 0.021(3) 0.024(3) -0.002(2) 0.003(2) 0.001(2)
C00L 0.022(3) 0.027(3) 0.019(3) 0.000(2) 0.000(2) 0.006(2)
C00M 0.025(3) 0.027(3) 0.041(4) -0.007(3) 0.007(3) 0.002(2)
C00N 0.031(3) 0.028(3) 0.023(3) 0.000(2) 0.006(2) 0.000(2)
C00O 0.044(4) 0.032(4) 0.047(4) 0.010(3) 0.020(3) -0.001(3)
C00P 0.027(3) 0.032(3) 0.050(4) -0.009(3) 0.005(3) -0.003(3)
C00Q 0.025(3) 0.032(3) 0.031(3) -0.005(3) 0.011(2) -0.002(2)
C00R 0.024(3) 0.034(3) 0.036(3) 0.000(3) 0.006(3) 0.002(3)
C00S 0.024(3) 0.031(3) 0.033(3) -0.006(3) 0.004(2) 0.001(2)
C00T 0.027(3) 0.032(3) 0.048(4) -0.003(3) 0.010(3) 0.000(3)
C00U 0.048(4) 0.036(3) 0.027(3) 0.001(3) 0.008(3) 0.015(3)
C00V 0.029(3) 0.031(3) 0.022(3) -0.003(2) 0.005(2) 0.001(2)
C00W 0.029(3) 0.030(3) 0.023(3) -0.002(2) 0.000(2) 0.002(2)
C00X 0.046(4) 0.040(4) 0.033(4) 0.011(3) 0.009(3) -0.006(3)
C00Y 0.023(3) 0.028(3) 0.029(3) -0.002(2) 0.006(2) 0.003(2)
C00Z 0.040(3) 0.023(3) 0.029(3) 0.002(2) 0.001(3) 0.006(3)
C010 0.056(4) 0.028(3) 0.029(3) -0.001(3) 0.002(3) -0.003(3)
C011 0.029(3) 0.030(3) 0.036(3) -0.001(3) 0.012(3) -0.007(3)
C012 0.029(3) 0.031(3) 0.020(3) -0.001(2) 0.003(2) 0.000(2)
C013 0.039(4) 0.041(4) 0.034(4) 0.002(3) -0.003(3) -0.011(3)
C014 0.034(3) 0.027(3) 0.039(4) -0.003(3) 0.000(3) 0.008(3)
C015 0.033(3) 0.045(4) 0.020(3) 0.000(3) 0.002(2) -0.001(3)
C016 0.044(4) 0.041(4) 0.021(3) 0.004(3) 0.009(3) 0.001(3)
C017 0.037(4) 0.051(4) 0.032(4) 0.004(3) 0.005(3) -0.002(3)
C018 0.025(3) 0.038(4) 0.034(3) -0.006(3) 0.004(3) -0.002(3)
C019 0.046(4) 0.048(4) 0.042(4) 0.006(3) 0.009(3) 0.005(3)
C01A 0.038(4) 0.041(4) 0.040(4) 0.003(3) -0.002(3) 0.010(3)
C01B 0.039(4) 0.055(5) 0.037(4) 0.011(3) 0.014(3) 0.003(3)
C01C 0.065(5) 0.035(4) 0.033(4) -0.006(3) 0.012(3) -0.015(3)
C01D 0.032(3) 0.032(4) 0.058(5) 0.002(3) 0.012(3) -0.003(3)
C01E 0.051(5) 0.048(5) 0.045(4) -0.006(3) 0.007(3) -0.017(4)
C01F 0.057(5) 0.048(4) 0.037(4) 0.007(3) 0.013(3) -0.012(4)
C01G 0.030(3) 0.045(4) 0.042(4) 0.004(3) 0.005(3) -0.009(3)
C01H 0.056(4) 0.032(3) 0.028(3) -0.003(3) 0.016(3) -0.015(3)
C01I 0.054(5) 0.068(6) 0.033(4) 0.008(4) 0.002(3) -0.022(4)
C01J 0.038(4) 0.060(5) 0.034(4) -0.010(3) -0.001(3) 0.004(3)
C01K 0.059(4) 0.052(4) 0.040(4) -0.008(3) 0.003(3) 0.026(4)
C01L 0.078(5) 0.032(4) 0.041(4) 0.002(3) -0.006(4) -0.004(4)
C01M 0.074(6) 0.041(5) 0.059(6) 0.011(4) -0.002(5) -0.001(4)
C01N 0.084(6) 0.029(4) 0.045(4) -0.007(3) -0.006(4) 0.017(4)
C01O 0.074(6) 0.072(6) 0.032(4) 0.002(4) -0.009(4) -0.024(5)
C01P 0.074(6) 0.060(6) 0.048(5) 0.022(4) -0.006(4) -0.016(5)
Cu04 0.0420(4) 0.0407(5) 0.0377(4) -0.0007(4) 0.0079(3) -0.0001(4)

loop_
_atom_type_symbol
_atom_type_description
_atom_type_scat_dispersion_real
_atom_type_scat_dispersion_imag
_atom_type_scat_source
C C 0.0181 0.0091 'International Tables Vol C Tables 4.2.6.8 and 6.1.1.4'
H H 0.0000 0.0000 'International Tables Vol C Tables 4.2.6.8 and 6.1.1.4'
Au Au -4.4197 7.2980 'International Tables Vol C Tables 4.2.6.8 and 6.1.1.4'
Cu Cu -1.9646 0.5888 'International Tables Vol C Tables 4.2.6.8 and 6.1.1.4'
N N 0.0311 0.0180 'International Tables Vol C Tables 4.2.6.8 and 6.1.1.4'

loop_
_geom_angle_atom_site_label_1
_geom_angle_atom_site_label_2
_geom_angle_atom_site_label_3
_geom_angle
_geom_angle_site_symmetry_1
_geom_angle_site_symmetry_3
_geom_angle_publ_flag
Au04 Au01 Au02 56.248(18) . . ?
C009 Au01 Au02 78.81(16) . . ?
C009 Au01 Au04 135.02(16) . . ?
C009 Au01 Cu04 135.02(16) . . ?
C00F Au01 Au02 101.85(16) . . ?
C00F Au01 Au04 45.69(16) . . ?
C00F Au01 C009 178.6(2) . . ?
C00F Au01 Cu04 45.69(16) . . ?
Cu04 Au01 Au02 56.248(18) . . ?
Au04 Au02 Au01 58.903(18) . . ?
C00G Au02 Au01 76.89(17) . . ?
C00G Au02 Au04 48.34(17) . . ?
C00G Au02 C00H 177.0(2) . . ?
C00G Au02 Cu04 48.34(17) . . ?
C00H Au02 Au01 106.14(17) . . ?
C00H Au02 Au04 133.21(16) . . ?
C00H Au02 Cu04 133.21(16) . . ?
Cu04 Au02 Au01 58.903(18) . . ?
C00R Au03 Au04 46.20(18) . . ?
C00R Au03 Cu04 46.20(18) . . ?
C011 Au03 Au04 137.32(19) . . ?
C011 Au03 C00R 175.0(3) . . ?
C011 Au03 Cu04 137.32(19) . . ?
Au02 Au04 Au01 64.85(2) . . ?
Au02 Au04 Au03 71.88(2) . . ?
Au03 Au04 Au01 92.05(3) . . ?
C00F Au04 Au01 42.11(17) . . ?
C00F Au04 Au02 106.86(17) . . ?
C00F Au04 Au03 102.90(16) . . ?
C00F Au04 C00G 111.2(2) . . ?
C00F Au04 C00K 32.0(2) . . ?
C00F Au04 C012 106.2(2) . . ?
C00F Au04 C018 135.6(2) . . ?
C00G Au04 Au01 79.02(17) . . ?
C00G Au04 Au02 44.12(16) . . ?
C00G Au04 Au03 113.03(17) . . ?
C00G Au04 C00K 134.1(2) . . ?
C00G Au04 C012 29.6(2) . . ?
C00G Au04 C018 110.2(2) . . ?
C00K Au04 Au01 74.08(15) . . ?
C00K Au04 Au02 138.42(15) . . ?
C00K Au04 Au03 104.50(15) . . ?
C00K Au04 C012 114.8(2) . . ?
C00K Au04 C018 104.4(2) . . ?
C00R Au04 Au01 135.71(19) . . ?
C00R Au04 Au02 96.02(19) . . ?
C00R Au04 Au03 43.72(19) . . ?
C00R Au04 C00F 130.3(2) . . ?
C00R Au04 C00G 115.8(3) . . ?
C00R Au04 C00K 109.5(2) . . ?
C00R Au04 C012 122.6(2) . . ?
C00R Au04 C018 30.8(2) . . ?
C012 Au04 Au01 91.41(15) . . ?
C012 Au04 Au02 73.69(15) . . ?
C012 Au04 Au03 139.94(15) . . ?
C018 Au04 Au01 165.74(17) . . ?
C018 Au04 Au02 113.71(17) . . ?
C018 Au04 Au03 74.45(17) . . ?
C018 Au04 C012 101.9(2) . . ?
C009 N005 C00L 110.7(5) . . ?
C009 N005 C00V 123.9(5) . . ?
C00L N005 C00V 125.3(5) . . ?
C00B N006 C00V 124.7(5) . . ?
C00H N006 C00B 110.3(5) . . ?
C00H N006 C00V 124.6(5) . . ?
C009 N007 C00C 110.3(5) . . ?
C009 N007 C00I 125.0(5) . . ?
C00C N007 C00I 124.7(5) . . ?
C00H N008 C00Y 111.9(5) . . ?
C00H N008 C015 122.2(5) . . ?
C00Y N008 C015 125.7(5) . . ?
N005 C009 Au01 124.1(4) . . ?
N007 C009 Au01 129.2(5) . . ?
N007 C009 N005 106.5(5) . . ?
C00B C00A H00A 121.4 . . ?
C00O C00A H00A 121.4 . . ?
C00O C00A C00B 117.1(6) . . ?
N006 C00B C00Y 106.0(5) . . ?
C00A C00B N006 132.6(6) . . ?
C00A C00B C00Y 121.4(6) . . ?
N007 C00C C00S 132.0(6) . . ?
C00L C00C N007 107.2(5) . . ?
C00L C00C C00S 120.8(6) . . ?
C017 C00D C018 120.5(7) . . ?
C017 C00D C019 119.2(7) . . ?
C019 C00D C018 120.3(6) . . ?
C00U C00E C00K 120.9(6) . . ?
C010 C00E C00K 119.2(6) . . ?
C010 C00E C00U 119.9(6) . . ?
Au01 C00F Au04 92.2(2) . . ?
Au01 C00F Cu04 92.2(2) . . ?
C00K C00F Au01 171.0(5) . . ?
C00K C00F Au04 80.1(4) . . ?
C00K C00F Cu04 80.1(4) . . ?
Au02 C00G Au04 87.5(2) . . ?
Au02 C00G Cu04 87.5(2) . . ?
C012 C00G Au02 175.7(5) . . ?
C012 C00G Au04 88.6(4) . . ?
C012 C00G Cu04 88.6(4) . . ?
N006 C00H Au02 128.1(4) . . ?
N008 C00H Au02 125.8(4) . . ?
N008 C00H N006 106.2(5) . . ?
N007 C00I H00I 107.3 . . ?
N007 C00I C00P 111.3(5) . . ?
N007 C00I C01B 109.7(5) . . ?
C00P C00I H00I 107.3 . . ?
C01B C00I H00I 107.3 . . ?
C01B C00I C00P 113.7(6) . . ?
C00N C00J H00J 119.9 . . ?
C00N C00J C016 120.2(6) . . ?
C016 C00J H00J 119.9 . . ?
C00E C00K Au04 121.4(4) . . ?
C00E C00K Cu04 121.4(4) . . ?
C00F C00K Au04 67.8(4) . . ?
C00F C00K C00E 170.8(6) . . ?
C00F C00K Cu04 67.8(4) . . ?
C00C C00L N005 105.3(5) . . ?
C00W C00L N005 132.3(5) . . ?
C00W C00L C00C 122.3(5) . . ?
C011 C00M C00Q 175.5(7) . . ?
C00J C00N C012 121.3(6) . . ?
C00J C00N C01H 118.7(6) . . ?
C01H C00N C012 119.9(5) . . ?
C00A C00O H00O 119.1 . . ?
C00A C00O C01D 121.8(7) . . ?
C01D C00O H00O 119.1 . . ?
C00I C00P H00B 109.5 . . ?
C00I C00P H00C 109.5 . . ?
C00I C00P H00D 109.5 . . ?
H00B C00P H00C 109.5 . . ?
H00B C00P H00D 109.5 . . ?
H00C C00P H00D 109.5 . . ?
C013 C00Q C00M 119.9(6) . . ?
C01E C00Q C00M 123.1(6) . . ?
C01E C00Q C013 116.9(6) . . ?
Au03 C00R Au04 90.1(3) . . ?
Au03 C00R Cu04 90.1(3) . . ?
C018 C00R Au03 175.2(6) . . ?
C018 C00R Au04 86.7(5) . . ?
C018 C00R Cu04 86.7(5) . . ?
C00C C00S H00S 121.7 . . ?
C014 C00S C00C 116.7(6) . . ?
C014 C00S H00S 121.7 . . ?
C00Y C00T H00T 121.0 . . ?
C01D C00T H00T 121.0 . . ?
C01D C00T C00Y 118.0(7) . . ?
C00E C00U H00U 120.7 . . ?
C01K C00U C00E 118.6(7) . . ?
C01K C00U H00U 120.7 . . ?
N005 C00V N006 112.1(5) . . ?
N005 C00V H00E 109.2 . . ?
N005 C00V H00F 109.2 . . ?
N006 C00V H00E 109.2 . . ?
N006 C00V H00F 109.2 . . ?
H00E C00V H00F 107.9 . . ?
C00L C00W H00W 121.4 . . ?
C00L C00W C00Z 117.2(6) . . ?
C00Z C00W H00W 121.4 . . ?
C016 C00X H00X 120.3 . . ?
C01C C00X H00X 120.3 . . ?
C01C C00X C016 119.3(7) . . ?
N008 C00Y C00B 105.6(5) . . ?
C00T C00Y N008 133.7(6) . . ?
C00T C00Y C00B 120.7(6) . . ?
C00W C00Z H00Z 119.5 . . ?
C00W C00Z C014 121.0(6) . . ?
C014 C00Z H00Z 119.5 . . ?
C00E C010 H010 120.2 . . ?
C01L C010 C00E 119.6(8) . . ?
C01L C010 H010 120.2 . . ?
C00M C011 Au03 174.4(6) . . ?
C00G C012 Au04 61.9(4) . . ?
C00G C012 C00N 178.4(7) . . ?
C00G C012 Cu04 61.9(4) . . ?
C00N C012 Au04 119.7(4) . . ?
C00N C012 Cu04 119.7(4) . . ?
C00Q C013 H013 119.1 . . ?
C01G C013 C00Q 121.9(7) . . ?
C01G C013 H013 119.1 . . ?
C00S C014 C00Z 121.9(6) . . ?
C00S C014 H014 119.0 . . ?
C00Z C014 H014 119.0 . . ?
N008 C015 H015 106.3 . . ?
N008 C015 C01A 110.2(5) . . ?
N008 C015 C01J 111.4(6) . . ?
C01A C015 H015 106.3 . . ?
C01A C015 C01J 115.8(6) . . ?
C01J C015 H015 106.3 . . ?
C00J C016 H016 119.7 . . ?
C00X C016 C00J 120.6(6) . . ?
C00X C016 H016 119.7 . . ?
C00D C017 H017 119.9 . . ?
C01I C017 C00D 120.3(8) . . ?
C01I C017 H017 119.9 . . ?
C00D C018 Au04 122.8(4) . . ?
C00D C018 Cu04 122.8(4) . . ?
C00R C018 Au04 62.5(4) . . ?
C00R C018 C00D 174.3(7) . . ?
C00R C018 Cu04 62.5(4) . . ?
C00D C019 H019 120.0 . . ?
C01M C019 C00D 120.0(8) . . ?
C01M C019 H019 120.0 . . ?
C015 C01A H01A 109.5 . . ?
C015 C01A H01B 109.5 . . ?
C015 C01A H01C 109.5 . . ?
H01A C01A H01B 109.5 . . ?
H01A C01A H01C 109.5 . . ?
H01B C01A H01C 109.5 . . ?
C00I C01B H01D 109.5 . . ?
C00I C01B H01E 109.5 . . ?
C00I C01B H01F 109.5 . . ?
H01D C01B H01E 109.5 . . ?
H01D C01B H01F 109.5 . . ?
H01E C01B H01F 109.5 . . ?
C00X C01C H01G 119.9 . . ?
C00X C01C C01H 120.3(7) . . ?
C01H C01C H01G 119.9 . . ?
C00O C01D H01H 119.5 . . ?
C00T C01D C00O 121.0(7) . . ?
C00T C01D H01H 119.5 . . ?
C00Q C01E H01I 119.3 . . ?
C00Q C01E C01O 121.4(7) . . ?
C01O C01E H01I 119.3 . . ?
C01G C01F H01J 120.1 . . ?
C01G C01F C01O 119.8(7) . . ?
C01O C01F H01J 120.1 . . ?
C013 C01G H01K 120.0 . . ?
C01F C01G C013 120.1(7) . . ?
C01F C01G H01K 120.0 . . ?
C00N C01H H01L 119.6 . . ?
C01C C01H C00N 120.7(6) . . ?
C01C C01H H01L 119.6 . . ?
C017 C01I H01M 120.2 . . ?
C01P C01I C017 119.5(8) . . ?
C01P C01I H01M 120.2 . . ?
C015 C01J H01N 109.5 . . ?
C015 C01J H01O 109.5 . . ?
C015 C01J H01P 109.5 . . ?
H01N C01J H01O 109.5 . . ?
H01N C01J H01P 109.5 . . ?
H01O C01J H01P 109.5 . . ?
C00U C01K H01Q 119.6 . . ?
C01N C01K C00U 120.8(8) . . ?
C01N C01K H01Q 119.6 . . ?
C010 C01L H01R 119.9 . . ?
C01N C01L C010 120.2(8) . . ?
C01N C01L H01R 119.9 . . ?
C019 C01M H01S 119.9 . . ?
C019 C01M C01P 120.3(9) . . ?
C01P C01M H01S 119.9 . . ?
C01K C01N H01T 119.6 . . ?
C01L C01N C01K 120.8(7) . . ?
C01L C01N H01T 119.6 . . ?
C01E C01O C01F 120.0(8) . . ?
C01E C01O H01U 120.0 . . ?
C01F C01O H01U 120.0 . . ?
C01I C01P C01M 120.7(8) . . ?
C01I C01P H01V 119.6 . . ?
C01M C01P H01V 119.6 . . ?
Au02 Cu04 Au01 64.85(2) . . ?
Au02 Cu04 Au03 71.88(2) . . ?
Au03 Cu04 Au01 92.05(3) . . ?
C00F Cu04 Au01 42.11(17) . . ?
C00F Cu04 Au02 106.86(17) . . ?
C00F Cu04 Au03 102.90(16) . . ?
C00F Cu04 C00G 111.2(2) . . ?
C00F Cu04 C00K 32.0(2) . . ?
C00F Cu04 C012 106.2(2) . . ?
C00F Cu04 C018 135.6(2) . . ?
C00G Cu04 Au01 79.02(17) . . ?
C00G Cu04 Au02 44.12(16) . . ?
C00G Cu04 Au03 113.03(17) . . ?
C00G Cu04 C00K 134.1(2) . . ?
C00G Cu04 C012 29.6(2) . . ?
C00G Cu04 C018 110.2(2) . . ?
C00K Cu04 Au01 74.08(15) . . ?
C00K Cu04 Au02 138.42(15) . . ?
C00K Cu04 Au03 104.50(15) . . ?
C00K Cu04 C012 114.8(2) . . ?
C00K Cu04 C018 104.4(2) . . ?
C00R Cu04 Au01 135.71(19) . . ?
C00R Cu04 Au02 96.02(19) . . ?
C00R Cu04 Au03 43.72(19) . . ?
C00R Cu04 C00F 130.3(2) . . ?
C00R Cu04 C00G 115.8(3) . . ?
C00R Cu04 C00K 109.5(2) . . ?
C00R Cu04 C012 122.6(2) . . ?
C00R Cu04 C018 30.8(2) . . ?
C012 Cu04 Au01 91.41(15) . . ?
C012 Cu04 Au02 73.69(15) . . ?
C012 Cu04 Au03 139.94(15) . . ?
C018 Cu04 Au01 165.74(17) . . ?
C018 Cu04 Au02 113.71(17) . . ?
C018 Cu04 Au03 74.45(17) . . ?
C018 Cu04 C012 101.9(2) . . ?

loop_
_geom_bond_atom_site_label_1
_geom_bond_atom_site_label_2
_geom_bond_distance
_geom_bond_site_symmetry_2
_geom_bond_publ_flag
Au01 Au02 3.1285(3) . ?
Au01 Au04 2.9595(9) . ?
Au01 C009 2.018(6) . ?
Au01 C00F 1.986(6) . ?
Au01 Cu04 2.9595(9) . ?
Au02 Au04 2.8737(9) . ?
Au02 C00G 2.002(6) . ?
Au02 C00H 2.023(6) . ?
Au02 Cu04 2.8737(9) . ?
Au03 Au04 2.8968(9) . ?
Au03 C00R 2.002(7) . ?
Au03 C011 1.989(7) . ?
Au03 Cu04 2.8968(9) . ?
Au04 C00F 2.119(6) . ?
Au04 C00G 2.149(6) . ?
Au04 C00K 2.254(6) . ?
Au04 C00R 2.091(6) . ?
Au04 C012 2.436(6) . ?
Au04 C018 2.352(7) . ?
N005 C009 1.370(8) . ?
N005 C00L 1.392(7) . ?
N005 C00V 1.448(8) . ?
N006 C00B 1.393(8) . ?
N006 C00H 1.370(7) . ?
N006 C00V 1.465(8) . ?
N007 C009 1.333(8) . ?
N007 C00C 1.398(8) . ?
N007 C00I 1.489(8) . ?
N008 C00H 1.341(8) . ?
N008 C00Y 1.386(8) . ?
N008 C015 1.489(8) . ?
C00A H00A 0.9500 . ?
C00A C00B 1.387(9) . ?
C00A C00O 1.380(10) . ?
C00B C00Y 1.412(9) . ?
C00C C00L 1.387(8) . ?
C00C C00S 1.410(8) . ?
C00D C017 1.396(10) . ?
C00D C018 1.445(10) . ?
C00D C019 1.405(11) . ?
C00E C00K 1.451(8) . ?
C00E C00U 1.403(10) . ?
C00E C010 1.403(10) . ?
C00F C00K 1.214(9) . ?
C00F Cu04 2.119(6) . ?
C00G C012 1.203(9) . ?
C00G Cu04 2.149(6) . ?
C00I H00I 1.0000 . ?
C00I C00P 1.520(9) . ?
C00I C01B 1.503(9) . ?
C00J H00J 0.9500 . ?
C00J C00N 1.388(8) . ?
C00J C016 1.390(9) . ?
C00K Cu04 2.254(6) . ?
C00L C00W 1.379(9) . ?
C00M C00Q 1.436(9) . ?
C00M C011 1.198(10) . ?
C00N C012 1.456(9) . ?
C00N C01H 1.395(9) . ?
C00O H00O 0.9500 . ?
C00O C01D 1.404(11) . ?
C00P H00B 0.9800 . ?
C00P H00C 0.9800 . ?
C00P H00D 0.9800 . ?
C00Q C013 1.402(9) . ?
C00Q C01E 1.386(11) . ?
C00R C018 1.206(10) . ?
C00R Cu04 2.091(6) . ?
C00S H00S 0.9500 . ?
C00S C014 1.386(9) . ?
C00T H00T 0.9500 . ?
C00T C00Y 1.384(9) . ?
C00T C01D 1.380(11) . ?
C00U H00U 0.9500 . ?
C00U C01K 1.388(10) . ?
C00V H00E 0.9900 . ?
C00V H00F 0.9900 . ?
C00W H00W 0.9500 . ?
C00W C00Z 1.393(9) . ?
C00X H00X 0.9500 . ?
C00X C016 1.387(10) . ?
C00X C01C 1.380(10) . ?
C00Z H00Z 0.9500 . ?
C00Z C014 1.396(10) . ?
C010 H010 0.9500 . ?
C010 C01L 1.385(11) . ?
C012 Cu04 2.436(6) . ?
C013 H013 0.9500 . ?
C013 C01G 1.376(10) . ?
C014 H014 0.9500 . ?
C015 H015 1.0000 . ?
C015 C01A 1.508(10) . ?
C015 C01J 1.511(10) . ?
C016 H016 0.9500 . ?
C017 H017 0.9500 . ?
C017 C01I 1.393(11) . ?
C018 Cu04 2.352(7) . ?
C019 H019 0.9500 . ?
C019 C01M 1.372(12) . ?
C01A H01A 0.9800 . ?
C01A H01B 0.9800 . ?
C01A H01C 0.9800 . ?
C01B H01D 0.9800 . ?
C01B H01E 0.9800 . ?
C01B H01F 0.9800 . ?
C01C H01G 0.9500 . ?
C01C C01H 1.388(10) . ?
C01D H01H 0.9500 . ?
C01E H01I 0.9500 . ?
C01E C01O 1.386(12) . ?
C01F H01J 0.9500 . ?
C01F C01G 1.364(11) . ?
C01F C01O 1.387(12) . ?
C01G H01K 0.9500 . ?
C01H H01L 0.9500 . ?
C01I H01M 0.9500 . ?
C01I C01P 1.375(14) . ?
C01J H01N 0.9800 . ?
C01J H01O 0.9800 . ?
C01J H01P 0.9800 . ?
C01K H01Q 0.9500 . ?
C01K C01N 1.376(14) . ?
C01L H01R 0.9500 . ?
C01L C01N 1.364(14) . ?
C01M H01S 0.9500 . ?
C01M C01P 1.388(15) . ?
C01N H01T 0.9500 . ?
C01O H01U 0.9500 . ?
C01P H01V 0.9500 . ?

loop_
_geom_torsion_atom_site_label_1
_geom_torsion_atom_site_label_2
_geom_torsion_atom_site_label_3
_geom_torsion_atom_site_label_4
_geom_torsion
_geom_torsion_site_symmetry_1
_geom_torsion_site_symmetry_2
_geom_torsion_site_symmetry_3
_geom_torsion_site_symmetry_4
_geom_torsion_publ_flag
N005 C00L C00W C00Z -173.7(6) . . . . ?
N006 C00B C00Y N008 -1.3(6) . . . . ?
N006 C00B C00Y C00T 178.5(5) . . . . ?
N007 C00C C00L N005 0.2(6) . . . . ?
N007 C00C C00L C00W -176.1(5) . . . . ?
N007 C00C C00S C014 173.3(6) . . . . ?
C009 N005 C00L C00C -1.0(6) . . . . ?
C009 N005 C00L C00W 174.7(6) . . . . ?
C009 N005 C00V N006 105.0(6) . . . . ?
C009 N007 C00C C00L 0.7(6) . . . . ?
C009 N007 C00C C00S -176.9(6) . . . . ?
C009 N007 C00I C00P 60.5(8) . . . . ?
C009 N007 C00I C01B -66.2(8) . . . . ?
C00A C00B C00Y N008 178.3(5) . . . . ?
C00A C00B C00Y C00T -1.9(9) . . . . ?
C00A C00O C01D C00T -0.6(11) . . . . ?
C00B N006 C00H Au02 177.5(4) . . . . ?
C00B N006 C00H N008 -2.5(6) . . . . ?
C00B N006 C00V N005 115.8(6) . . . . ?
C00B C00A C00O C01D 0.2(10) . . . . ?
C00C N007 C009 Au01 175.0(4) . . . . ?
C00C N007 C009 N005 -1.3(6) . . . . ?
C00C N007 C00I C00P -122.6(6) . . . . ?
C00C N007 C00I C01B 110.7(7) . . . . ?
C00C C00L C00W C00Z 1.4(9) . . . . ?
C00C C00S C014 C00Z 3.1(10) . . . . ?
C00D C017 C01I C01P -0.2(12) . . . . ?
C00D C019 C01M C01P -1.4(13) . . . . ?
C00E C00U C01K C01N -0.3(11) . . . . ?
C00E C010 C01L C01N 0.1(11) . . . . ?
C00H N006 C00B C00A -177.1(6) . . . . ?
C00H N006 C00B C00Y 2.4(6) . . . . ?
C00H N006 C00V N005 -71.2(7) . . . . ?
C00H N008 C00Y C00B -0.2(6) . . . . ?
C00H N008 C00Y C00T -179.9(7) . . . . ?
C00H N008 C015 C01A -109.9(7) . . . . ?
C00H N008 C015 C01J 120.2(7) . . . . ?
C00I N007 C009 Au01 -7.7(9) . . . . ?
C00I N007 C009 N005 176.0(5) . . . . ?
C00I N007 C00C C00L -176.6(5) . . . . ?
C00I N007 C00C C00S 5.8(10) . . . . ?
C00J C00N C012 Au04 -153.7(5) . . . . ?
C00J C00N C012 Cu04 -153.7(5) . . . . ?
C00J C00N C01H C01C 0.0(11) . . . . ?
C00K C00E C00U C01K 178.7(6) . . . . ?
C00K C00E C010 C01L -178.6(6) . . . . ?
C00L N005 C009 Au01 -175.1(4) . . . . ?
C00L N005 C009 N007 1.4(6) . . . . ?
C00L N005 C00V N006 -71.4(7) . . . . ?
C00L C00C C00S C014 -4.1(9) . . . . ?
C00L C00W C00Z C014 -2.3(9) . . . . ?
C00M C00Q C013 C01G 178.6(7) . . . . ?
C00M C00Q C01E C01O -177.6(8) . . . . ?
C00N C00J C016 C00X -1.6(10) . . . . ?
C00O C00A C00B N006 -179.5(6) . . . . ?
C00O C00A C00B C00Y 1.0(9) . . . . ?
C00Q C013 C01G C01F -1.3(12) . . . . ?
C00Q C01E C01O C01F -0.7(15) . . . . ?
C00S C00C C00L N005 178.1(5) . . . . ?
C00S C00C C00L C00W 1.9(9) . . . . ?
C00U C00E C00K Au04 67.0(7) . . . . ?
C00U C00E C00K Cu04 67.0(7) . . . . ?
C00U C00E C010 C01L 0.5(10) . . . . ?
C00U C01K C01N C01L 0.9(12) . . . . ?
C00V N005 C009 Au01 8.1(8) . . . . ?
C00V N005 C009 N007 -175.4(5) . . . . ?
C00V N005 C00L C00C 175.8(5) . . . . ?
C00V N005 C00L C00W -8.5(10) . . . . ?
C00V N006 C00B C00A -3.3(10) . . . . ?
C00V N006 C00B C00Y 176.2(5) . . . . ?
C00V N006 C00H Au02 3.6(8) . . . . ?
C00V N006 C00H N008 -176.3(5) . . . . ?
C00W C00Z C014 C00S 0.1(10) . . . . ?
C00X C01C C01H C00N -1.2(12) . . . . ?
C00Y N008 C00H Au02 -178.3(4) . . . . ?
C00Y N008 C00H N006 1.6(6) . . . . ?
C00Y N008 C015 C01A 63.6(8) . . . . ?
C00Y N008 C015 C01J -66.3(8) . . . . ?
C00Y C00T C01D C00O -0.3(10) . . . . ?
C010 C00E C00K Au04 -113.8(6) . . . . ?
C010 C00E C00K Cu04 -113.8(6) . . . . ?
C010 C00E C00U C01K -0.4(10) . . . . ?
C010 C01L C01N C01K -0.8(13) . . . . ?
C012 C00N C01H C01C -176.8(7) . . . . ?
C013 C00Q C01E C01O 0.9(12) . . . . ?
C015 N008 C00H Au02 -4.0(8) . . . . ?
C015 N008 C00H N006 176.0(5) . . . . ?
C015 N008 C00Y C00B -174.3(5) . . . . ?
C015 N008 C00Y C00T 5.9(11) . . . . ?
C016 C00J C00N C012 178.2(6) . . . . ?
C016 C00J C00N C01H 1.4(10) . . . . ?
C016 C00X C01C C01H 1.0(12) . . . . ?
C017 C00D C018 Au04 61.8(8) . . . . ?
C017 C00D C018 Cu04 61.8(8) . . . . ?
C017 C00D C019 C01M 1.5(11) . . . . ?
C017 C01I C01P C01M 0.4(13) . . . . ?
C018 C00D C017 C01I -178.1(7) . . . . ?
C018 C00D C019 C01M 178.9(7) . . . . ?
C019 C00D C017 C01I -0.8(10) . . . . ?
C019 C00D C018 Au04 -115.5(6) . . . . ?
C019 C00D C018 Cu04 -115.5(6) . . . . ?
C019 C01M C01P C01I 0.4(14) . . . . ?
C01C C00X C016 C00J 0.4(11) . . . . ?
C01D C00T C00Y N008 -178.8(6) . . . . ?
C01D C00T C00Y C00B 1.5(9) . . . . ?
C01E C00Q C013 C01G 0.1(11) . . . . ?
C01G C01F C01O C01E -0.5(15) . . . . ?
C01H C00N C012 Au04 23.1(8) . . . . ?
C01H C00N C012 Cu04 23.1(8) . . . . ?
C01O C01F C01G C013 1.5(13) . . . . ?
